data_1521398
loop_
_publ_author_name
'Kikkawa, S.'
'Fujii, Y.'
'Miyamoto, Y.'
'Rouxel, J.'
'Lafond, A.'
'Meerschaut, A.'

_publ_section_title
;
 High pressure synthesis of Ln Cr S3 (Ln = La, Ce, Nd, Sm) and La Cr1-x
 Fex S3 (x < 0.2) with N H4 Cd Cl3 structure type
;
_journal_name_full 'Materials Research Bulletin'
_journal_page_first 279
_journal_page_last 288
_journal_volume 34
_journal_year 1999
_chemical_formula_sum 'Cr S3 Sm'
_chemical_name_systematic 'Sm (Cr S3)'
_space_group_IT_number 62
_symmetry_space_group_name_Hall '-P 2ac 2n'
_symmetry_space_group_name_H-M 'P n m a'
_cell_angle_alpha 90
_cell_angle_beta 90
_cell_angle_gamma 90
_cell_formula_units_Z 4
_cell_length_a 7.64
_cell_length_b 3.74
_cell_length_c 12.97
_cell_volume 370.600
_citation_journal_id_ASTM MRBUAC
_cod_data_source_file Kikkawa_MRBUAC_1999_517.cif
_cod_data_source_block Cr1S3Sm1
_cod_original_cell_volume 370.5996
_cod_original_formula_sum 'Cr1 S3 Sm1'
_cod_database_code 1521398

loop_
_symmetry_equiv_pos_as_xyz
x,y,z
-x+1/2,-y,z+1/2
x+1/2,-y+1/2,-z+1/2
-x,y+1/2,-z
-x,-y,-z
x-1/2,y,-z-1/2
-x-1/2,y-1/2,z-1/2
x,-y-1/2,z

loop_
_atom_site_label
_atom_site_type_symbol
_atom_site_fract_x
_atom_site_fract_y
_atom_site_fract_z
_atom_site_occupancy
_atom_site_U_iso_or_equiv
Cr1 Cr+3 0.357 0.25 0.95 1 0.0
Sm1 Sm+3 0.09 0.25 0.172 1 0.0
S2 S-2 0.336 0.25 0.515 1 0.0
S3 S-2 0.485 0.25 0.117 1 0.0
S1 S-2 0.19 0.25 0.787 1 0.0
